data_4100640
loop_
_publ_author_name
'Andrea C. Sudik'
'Andrew R. Millward'
'Nathan W. Ockwig'
'Adrien P. Cote'
'Jaheon Kim'
'Omar M. Yaghi'

_publ_section_title
;
Design, Synthesis, Structure, and Gas (N2, Ar, CO2, CH4 and H2)
Sorption Properties of Porous Metal-Organic Tetrahedral and
Heterocuboidal Polyhedra
;
_journal_name_full 'Journal of the American Chemical Society'
_journal_paper_doi 10.1021/ja042802q
_journal_year 2005
_chemical_formula_moiety 'C180 H120 Fe12 N16 O115 S12'
_chemical_formula_sum 'C180 H120 Fe12 N16 O115 S12'
_chemical_formula_weight 5401.84
_chemical_name_common IRMOP-54
_space_group_IT_number 88
_symmetry_cell_setting tetragonal
_symmetry_space_group_name_Hall '-I 4ad'
_symmetry_space_group_name_H-M 'I 41/a :2'
_cell_angle_alpha 90.00
_cell_angle_beta 90.00
_cell_angle_gamma 90.00
_cell_formula_units_Z 4
_cell_length_a 26.8549(13)
_cell_length_b 26.8549(13)
_cell_length_c 40.9221(19)
_cell_measurement_temperature 258(2)
_cell_volume 29512(2)
_diffrn_ambient_temperature 258(2)
_exptl_crystal_density_diffrn 1.216
_cod_original_sg_symbol_H-M 'I 41/a'
_cod_database_code 4100640

loop_
_symmetry_equiv_pos_as_xyz
'x, y, z'
'-x+1/2, -y, z+1/2'
'-y+3/4, x+1/4, z+1/4'
'y+3/4, -x+3/4, z+3/4'
'x+1/2, y+1/2, z+1/2'
'-x+1, -y+1/2, z+1'
'-y+5/4, x+3/4, z+3/4'
'y+5/4, -x+5/4, z+5/4'
'-x, -y, -z'
'x-1/2, y, -z-1/2'
'y-3/4, -x-1/4, -z-1/4'
'-y-3/4, x-3/4, -z-3/4'
'-x+1/2, -y+1/2, -z+1/2'
'x, y+1/2, -z'
'y-1/4, -x+1/4, -z+1/4'
'-y-1/4, x-1/4, -z-1/4'

loop_
_atom_site_label
_atom_site_type_symbol
_atom_site_fract_x
_atom_site_fract_y
_atom_site_fract_z
_atom_site_U_iso_or_equiv
_atom_site_adp_type
_atom_site_occupancy
_atom_site_symmetry_multiplicity
_atom_site_calc_flag
_atom_site_refinement_flags
_atom_site_disorder_assembly
_atom_site_disorder_group
Fe1 Fe 0.57544(3) 0.49763(3) 0.31077(2) 0.0320(2) Uani 1 1 d . . .
Fe2 Fe 0.65678(3) 0.44883(3) 0.25791(2) 0.0317(2) Uani 1 1 d . . .
Fe3 Fe 0.53800(3) 0.41280(3) 0.25695(2) 0.0337(2) Uani 1 1 d . . .
S1 S 0.49302(6) 0.41585(7) 0.33041(4) 0.0468(4) Uani 1 1 d . . .
S2 S 0.68803(6) 0.47299(6) 0.33206(4) 0.0415(4) Uani 1 1 d . . .
S3 S 0.62524(7) 0.33347(6) 0.24762(5) 0.0456(4) Uani 1 1 d . . .
O1 O 0.59035(13) 0.45231(14) 0.27542(10) 0.0308(9) Uani 1 1 d . . .
O2 O 0.50457(19) 0.39290(18) 0.29863(12) 0.0593(14) Uani 1 1 d . . .
O3 O 0.53519(16) 0.45050(17) 0.33788(11) 0.0458(11) Uani 1 1 d . . .
O4 O 0.4920(2) 0.3769(2) 0.35472(14) 0.0700(16) Uani 1 1 d . . .
O5 O 0.44636(17) 0.4425(2) 0.32892(14) 0.0657(15) Uani 1 1 d . . .
O6 O 0.63394(16) 0.48065(17) 0.33826(11) 0.0468(11) Uani 1 1 d . . .
O7 O 0.69179(15) 0.44475(16) 0.30043(11) 0.0412(10) Uani 1 1 d . . .
O8 O 0.71315(19) 0.52046(19) 0.32939(14) 0.0658(15) Uani 1 1 d . . .
O9 O 0.70714(19) 0.4417(2) 0.35783(12) 0.0655(15) Uani 1 1 d . . .
O10 O 0.66011(16) 0.37523(16) 0.25417(12) 0.0479(12) Uani 1 1 d . . .
O11 O 0.57462(16) 0.34922(15) 0.25892(12) 0.0447(11) Uani 1 1 d . . .
O12 O 0.6408(2) 0.29059(18) 0.26622(16) 0.0728(17) Uani 1 1 d . . .
O13 O 0.6238(3) 0.3246(3) 0.21327(15) 0.089(2) Uani 1 1 d . . .
O14 O 0.51219(16) 0.52464(16) 0.28992(11) 0.0428(11) Uani 1 1 d . . .
O15 O 0.49065(17) 0.47077(16) 0.25081(13) 0.0519(13) Uani 1 1 d . . .
O16 O 0.20539(17) 0.61592(16) 0.03961(10) 0.0447(11) Uani 1 1 d . . .
O17 O 0.17591(16) 0.69340(17) 0.03988(11) 0.0455(11) Uani 1 1 d . . .
O18 O 0.33253(16) 0.97649(15) 0.25594(11) 0.0421(11) Uani 1 1 d . . .
O19 O 0.38902(16) 0.94481(15) 0.29020(11) 0.0431(11) Uani 1 1 d . . .
N1 N 0.5576(2) 0.5516(2) 0.34845(13) 0.0433(13) Uani 1 1 d . . .
N2 N 0.7318(2) 0.4487(2) 0.23560(15) 0.0467(14) Uani 1 1 d . . .
N3 N 0.4772(2) 0.3692(2) 0.23516(15) 0.0513(15) Uani 1 1 d . . .
C1 C 0.3395(3) 0.6540(2) 0.22250(17) 0.0477(17) Uani 1 1 d . . .
C2 C 0.3095(3) 0.6471(2) 0.19483(17) 0.0498(18) Uani 1 1 d . . .
H2 H 0.3080 0.6158 0.1852 0.060 Uiso 1 1 calc R . .
C3 C 0.2816(3) 0.6861(2) 0.18136(17) 0.0480(17) Uani 1 1 d . . .
C4 C 0.2836(3) 0.7328(2) 0.19659(18) 0.0512(19) Uani 1 1 d . . .
H4 H 0.2645 0.7588 0.1883 0.061 Uiso 1 1 calc R . .
C5 C 0.3137(3) 0.7415(2) 0.22407(17) 0.0453(16) Uani 1 1 d . . .
C6 C 0.3411(3) 0.7009(2) 0.23639(17) 0.0488(18) Uani 1 1 d . . .
H6 H 0.3612 0.7059 0.2546 0.059 Uiso 1 1 calc R . .
C7 C 0.3741(3) 0.6138(2) 0.23408(18) 0.0500(18) Uani 1 1 d . . .
C8 C 0.3938(3) 0.5795(3) 0.2136(2) 0.066(2) Uani 1 1 d . . .
H8 H 0.3841 0.5792 0.1918 0.079 Uiso 1 1 calc R . .
C9 C 0.4277(3) 0.5449(3) 0.2244(2) 0.060(2) Uani 1 1 d . . .
H9 H 0.4392 0.5206 0.2101 0.072 Uiso 1 1 calc R . .
C10 C 0.4450(2) 0.5456(2) 0.25590(18) 0.0438(16) Uani 1 1 d . . .
C11 C 0.4224(3) 0.5781(3) 0.27724(19) 0.0546(19) Uani 1 1 d . . .
H11 H 0.4310 0.5773 0.2993 0.065 Uiso 1 1 calc R . .
C12 C 0.3876(3) 0.6118(3) 0.26670(19) 0.061(2) Uani 1 1 d . . .
H12 H 0.3729 0.6334 0.2816 0.074 Uiso 1 1 calc R . .
C13 C 0.4856(2) 0.5109(2) 0.26635(17) 0.0407(15) Uani 1 1 d . . .
C14 C 0.2547(3) 0.6783(2) 0.14966(17) 0.0457(17) Uani 1 1 d . . .
C15 C 0.2388(3) 0.6323(2) 0.13980(17) 0.0511(18) Uani 1 1 d . . .
H15 H 0.2410 0.6055 0.1541 0.061 Uiso 1 1 calc R . .
C16A C 0.2196(3) 0.6252(2) 0.10890(17) 0.0478(17) Uani 1 1 d . . .
H16 H 0.2103 0.5933 0.1025 0.057 Uiso 1 1 calc R . .
C17 C 0.2139(2) 0.6637(2) 0.08745(16) 0.0401(15) Uani 1 1 d . . .
C18 C 0.2264(3) 0.7108(3) 0.09825(19) 0.062(2) Uani 1 1 d . . .
H18 H 0.2202 0.7381 0.0849 0.075 Uiso 1 1 calc R . .
C19 C 0.2480(3) 0.7180(3) 0.12845(19) 0.064(2) Uani 1 1 d . . .
H19 H 0.2581 0.7497 0.1346 0.077 Uiso 1 1 calc R . .
C20 C 0.1970(2) 0.6573(2) 0.05297(15) 0.0371(14) Uani 1 1 d . . .
C21 C 0.32072(19) 0.79234(12) 0.23817(14) 0.0468(17) Uani 1 1 d G . .
C22 C 0.28682(16) 0.83033(16) 0.23206(15) 0.071(3) Uani 1 1 d G . .
H22 H 0.2576 0.8236 0.2207 0.085 Uiso 1 1 calc R . .
C23 C 0.29662(17) 0.87839(14) 0.24292(15) 0.072(3) Uani 1 1 d G . .
H23 H 0.2739 0.9038 0.2388 0.087 Uiso 1 1 calc R . .
C24 C 0.34032(18) 0.88846(12) 0.25987(13) 0.0432(16) Uani 1 1 d G . .
C25 C 0.37422(19) 0.85047(17) 0.26598(17) 0.120(5) Uani 1 1 d G . .
H25 H 0.4035 0.8572 0.2773 0.144 Uiso 1 1 calc R . .
C26 C 0.3644(2) 0.80241(15) 0.25513(18) 0.125(5) Uani 1 1 d G . .
H26 H 0.3871 0.7770 0.2592 0.150 Uiso 1 1 calc R . .
C27 C 0.3544(2) 0.9411(2) 0.26973(17) 0.0395(15) Uani 1 1 d . . .
C28 C 0.5104(3) 0.5579(3) 0.35835(19) 0.063(2) Uani 1 1 d . . .
H28 H 0.4855 0.5387 0.3488 0.076 Uiso 1 1 calc R . .
C29 C 0.4975(3) 0.5918(4) 0.3821(2) 0.088(3) Uani 1 1 d . . .
H29 H 0.4644 0.5958 0.3881 0.106 Uiso 1 1 calc R . .
C30 C 0.5333(4) 0.6191(5) 0.3965(3) 0.106(4) Uani 1 1 d . . .
H30 H 0.5253 0.6424 0.4125 0.128 Uiso 1 1 calc R . .
C31 C 0.5824(4) 0.6120(4) 0.3872(3) 0.099(4) Uani 1 1 d . . .
H31 H 0.6079 0.6290 0.3977 0.119 Uiso 1 1 calc R . .
C32 C 0.5929(3) 0.5795(3) 0.3621(2) 0.063(2) Uani 1 1 d . . .
H32 H 0.6254 0.5769 0.3545 0.075 Uiso 1 1 calc R . .
C33 C 0.7689(3) 0.4757(3) 0.2489(2) 0.063(2) Uani 1 1 d . . .
H33 H 0.7627 0.4936 0.2679 0.076 Uiso 1 1 calc R . .
C34 C 0.8161(3) 0.4776(4) 0.2351(3) 0.093(3) Uani 1 1 d . . .
H34 H 0.8414 0.4950 0.2456 0.112 Uiso 1 1 calc R . .
C35A C 0.8250(4) 0.4550(5) 0.2075(3) 0.115(4) Uani 1 1 d . . .
H35 H 0.8564 0.4567 0.1980 0.138 Uiso 1 1 calc R . .
C36 C 0.7865(4) 0.4279(5) 0.1922(3) 0.104(4) Uani 1 1 d . . .
H36 H 0.7921 0.4117 0.1725 0.124 Uiso 1 1 calc R . .
C37 C 0.7399(3) 0.4257(4) 0.2072(2) 0.072(2) Uani 1 1 d . . .
H37B H 0.7143 0.4080 0.1974 0.087 Uiso 1 1 calc R . .
C38A C 0.4858(3) 0.3331(3) 0.2151(2) 0.077(3) Uani 1 1 d . . .
H38 H 0.5180 0.3288 0.2071 0.092 Uiso 1 1 calc R . .
C39 C 0.4479(5) 0.2998(4) 0.2049(3) 0.119(5) Uani 1 1 d . . .
H39 H 0.4554 0.2735 0.1909 0.143 Uiso 1 1 calc R . .
C40 C 0.4002(4) 0.3069(5) 0.2158(3) 0.115(4) Uani 1 1 d . . .
H40 H 0.3749 0.2847 0.2104 0.138 Uiso 1 1 calc R . .
C41 C 0.3913(4) 0.3473(5) 0.2345(4) 0.139(6) Uani 1 1 d . . .
H41 H 0.3588 0.3555 0.2403 0.167 Uiso 1 1 calc R . .
C42 C 0.4307(3) 0.3763(4) 0.2450(3) 0.094(3) Uani 1 1 d . . .
H42 H 0.4242 0.4020 0.2596 0.113 Uiso 1 1 calc R . .
O5S O 0.0000 0.2500 0.0735(10) 0.191(13) Uiso 0.50 2 d SP . .
O4S O 0.0121(12) 0.2873(12) 0.0500(7) 0.237(12) Uiso 0.50 1 d P . .
O13S O 0.0883(6) 0.3434(5) 0.1313(4) 0.097(4) Uiso 0.50 1 d P . .
O14S O 0.1187(5) 0.3480(4) 0.1597(3) 0.177(4) Uiso 1 1 d . . .
O12S O 0.1007(6) 0.3808(6) 0.1072(4) 0.106(5) Uiso 0.50 1 d P . .
O16S O 0.1677(9) 0.3525(8) 0.1374(5) 0.149(7) Uiso 0.50 1 d P . .
O17S O 0.2026(11) 0.3159(12) 0.1631(8) 0.242(13) Uiso 0.50 1 d P . .
O8S O 0.2481(16) 0.2295(19) 0.2832(11) 0.309(18) Uiso 0.50 1 d P . .
O9S O 0.2629(15) 0.2815(15) 0.2615(11) 0.294(18) Uiso 0.50 1 d P . .
O7S O 0.2489(15) 0.2768(17) 0.3013(10) 0.290(16) Uiso 0.50 1 d P . .
N1P N 0.5000 0.2500 0.0522(10) 0.51(4) Uiso 1 2 d SD . .
C1P C 0.453(2) 0.2564(19) 0.0450(11) 0.25(2) Uiso 0.50 1 d PD . .
C2P C 0.4519(16) 0.2632(15) 0.0051(9) 0.195(15) Uiso 0.50 1 d PD . .
C3P C 0.5000 0.2500 -0.0031(11) 0.38(3) Uiso 1 2 d SD . .
O1D O 0.2786(12) 0.5903(11) 0.4156(8) 0.238(12) Uiso 0.50 1 d P . .
C3D C 0.2129(11) 0.6606(11) 0.3847(8) 0.135(10) Uiso 0.50 1 d P . .
C1D C 0.2495(12) 0.5885(13) 0.3793(9) 0.157(12) Uiso 0.50 1 d P . .
C2D C 0.2541(14) 0.5673(14) 0.3462(10) 0.180(14) Uiso 0.50 1 d P . .
N1D N 0.2278(15) 0.6457(15) 0.3593(10) 0.239(17) Uiso 0.50 1 d P . .
O6S O 0.0000 0.2500 0.1250 0.174(8) Uiso 1 4 d S . .
O1S O 0.5000 0.2500 0.1363(9) 0.217(15) Uiso 0.50 2 d SP . .
O2S O 0.2583(9) 0.3569(9) 0.1198(6) 0.075(6) Uiso 0.25 1 d P . .
O3S O 0.2602(11) 0.3428(12) 0.2027(8) 0.113(10) Uiso 0.25 1 d P . .
O10S O 0.415(2) 0.876(2) 0.1690(16) 0.23(2) Uiso 0.25 1 d P . .
O11S O 0.4457(13) 0.9042(13) 0.1976(9) 0.261(15) Uiso 0.50 1 d P . .
O18S O 0.384(2) 0.759(2) 0.3439(13) 0.35(2) Uiso 0.50 1 d P . .
O19S O 0.3504(13) 0.7213(14) 0.3321(8) 0.236(13) Uiso 0.50 1 d P . .
O20S O 0.3854(17) 0.7193(19) 0.3639(12) 0.33(2) Uiso 0.50 1 d P . .
O15S O 0.1306(13) 0.3643(11) 0.1294(8) 0.096(8) Uiso 0.25 1 d P . .
O21S O 0.3171(9) 0.6837(9) 0.3239(6) 0.165(8) Uiso 0.50 1 d P . .

loop_
_atom_site_aniso_label
_atom_site_aniso_U_11
_atom_site_aniso_U_22
_atom_site_aniso_U_33
_atom_site_aniso_U_23
_atom_site_aniso_U_13
_atom_site_aniso_U_12
Fe1 0.0312(4) 0.0328(4) 0.0319(5) 0.0047(4) 0.0014(4) 0.0009(3)
Fe2 0.0295(4) 0.0299(4) 0.0358(5) 0.0036(4) 0.0021(4) 0.0017(3)
Fe3 0.0328(5) 0.0288(4) 0.0394(5) 0.0041(4) 0.0002(4) -0.0026(3)
S1 0.0414(9) 0.0519(10) 0.0470(11) 0.0090(8) 0.0116(8) -0.0080(7)
S2 0.0371(8) 0.0450(9) 0.0423(10) 0.0003(7) -0.0073(7) 0.0038(7)
S3 0.0515(10) 0.0315(8) 0.0538(11) -0.0034(7) 0.0001(8) 0.0054(7)
O1 0.028(2) 0.032(2) 0.032(2) 0.0045(17) 0.0013(17) 0.0001(16)
O2 0.066(3) 0.056(3) 0.056(3) -0.001(2) 0.023(3) -0.025(3)
O3 0.041(2) 0.053(3) 0.043(3) 0.013(2) 0.007(2) -0.008(2)
O4 0.066(3) 0.072(4) 0.072(4) 0.032(3) 0.015(3) -0.013(3)
O5 0.034(3) 0.080(4) 0.083(4) 0.012(3) 0.009(3) 0.000(2)
O6 0.041(2) 0.063(3) 0.037(3) 0.000(2) -0.006(2) 0.009(2)
O7 0.035(2) 0.044(2) 0.045(3) 0.003(2) -0.0040(19) 0.0082(19)
O8 0.061(3) 0.056(3) 0.080(4) -0.011(3) -0.009(3) -0.014(3)
O9 0.062(3) 0.086(4) 0.048(3) 0.007(3) -0.017(3) 0.015(3)
O10 0.043(3) 0.032(2) 0.069(3) -0.003(2) 0.009(2) 0.0011(19)
O11 0.042(2) 0.030(2) 0.062(3) 0.006(2) -0.003(2) 0.0031(18)
O12 0.060(3) 0.043(3) 0.116(5) 0.018(3) -0.002(3) 0.014(2)
O13 0.104(5) 0.104(5) 0.059(4) -0.030(4) 0.006(3) 0.009(4)
O14 0.046(3) 0.041(2) 0.041(3) 0.001(2) -0.007(2) 0.011(2)
O15 0.044(3) 0.034(2) 0.078(4) -0.011(2) -0.017(2) 0.009(2)
O16 0.063(3) 0.040(2) 0.030(3) 0.001(2) -0.010(2) -0.002(2)
O17 0.048(3) 0.052(3) 0.036(3) 0.000(2) -0.010(2) 0.011(2)
O18 0.045(2) 0.028(2) 0.054(3) -0.007(2) -0.011(2) 0.0014(18)
O19 0.054(3) 0.033(2) 0.043(3) -0.0049(19) -0.018(2) -0.0044(19)
N1 0.046(3) 0.050(3) 0.034(3) -0.001(3) 0.003(3) 0.005(3)
N2 0.034(3) 0.050(3) 0.056(4) 0.001(3) 0.009(3) 0.004(2)
N3 0.046(3) 0.045(3) 0.063(4) -0.002(3) -0.007(3) -0.011(3)
C1 0.057(4) 0.041(4) 0.044(4) -0.004(3) -0.026(3) 0.013(3)
C2 0.067(5) 0.031(3) 0.051(4) -0.008(3) -0.019(4) 0.010(3)
C3 0.059(4) 0.041(4) 0.044(4) -0.008(3) -0.022(3) 0.005(3)
C4 0.067(5) 0.028(3) 0.058(5) 0.000(3) -0.028(4) 0.009(3)
C5 0.055(4) 0.034(3) 0.047(4) -0.004(3) -0.016(3) 0.002(3)
C6 0.058(4) 0.039(4) 0.050(4) -0.010(3) -0.029(3) 0.010(3)
C7 0.064(5) 0.036(4) 0.050(5) -0.005(3) -0.017(4) 0.010(3)
C8 0.078(6) 0.059(5) 0.060(5) -0.015(4) -0.030(4) 0.027(4)
C9 0.070(5) 0.056(5) 0.056(5) -0.015(4) -0.015(4) 0.027(4)
C10 0.046(4) 0.033(3) 0.052(4) -0.001(3) -0.010(3) 0.006(3)
C11 0.061(5) 0.050(4) 0.053(5) -0.004(3) -0.017(4) 0.021(3)
C12 0.078(5) 0.054(4) 0.052(5) -0.018(4) -0.022(4) 0.028(4)
C13 0.036(3) 0.041(4) 0.045(4) 0.010(3) -0.002(3) 0.005(3)
C14 0.058(4) 0.032(3) 0.046(4) -0.002(3) -0.018(3) 0.007(3)
C15 0.074(5) 0.035(3) 0.045(4) -0.002(3) -0.025(4) -0.002(3)
C16A 0.062(4) 0.037(3) 0.045(4) 0.003(3) -0.015(3) -0.009(3)
C17 0.045(4) 0.037(3) 0.038(4) -0.001(3) -0.009(3) -0.003(3)
C18 0.098(6) 0.033(4) 0.056(5) 0.002(3) -0.032(4) 0.011(4)
C19 0.105(7) 0.032(4) 0.056(5) -0.004(3) -0.040(5) 0.002(4)
C20 0.035(3) 0.043(4) 0.034(4) 0.004(3) -0.001(3) -0.005(3)
C21 0.060(4) 0.030(3) 0.050(4) -0.005(3) -0.017(3) -0.001(3)
C22 0.066(5) 0.040(4) 0.106(7) -0.019(4) -0.046(5) 0.009(4)
C23 0.070(5) 0.040(4) 0.107(7) -0.010(4) -0.041(5) 0.006(4)
C24 0.053(4) 0.035(3) 0.042(4) -0.008(3) -0.011(3) 0.003(3)
C25 0.154(10) 0.046(5) 0.159(11) -0.015(6) -0.111(9) 0.009(6)
C26 0.183(12) 0.041(5) 0.151(11) -0.027(6) -0.122(10) 0.026(6)
C27 0.039(3) 0.032(3) 0.047(4) -0.007(3) 0.005(3) -0.002(3)
C28 0.055(5) 0.086(6) 0.049(5) -0.015(4) 0.003(4) 0.009(4)
C29 0.057(5) 0.144(10) 0.064(6) -0.026(6) 0.002(5) 0.034(6)
C30 0.076(7) 0.154(11) 0.090(8) -0.067(8) -0.002(6) 0.035(7)
C31 0.087(7) 0.119(9) 0.091(8) -0.055(7) -0.021(6) 0.022(6)
C32 0.058(5) 0.066(5) 0.065(6) -0.018(4) 0.004(4) 0.006(4)
C33 0.037(4) 0.074(5) 0.079(6) 0.004(4) 0.008(4) -0.011(4)
C34 0.047(5) 0.109(8) 0.123(10) -0.003(7) 0.024(6) -0.019(5)
C35A 0.064(7) 0.148(11) 0.133(11) -0.007(9) 0.055(7) -0.005(7)
C36 0.089(8) 0.127(10) 0.095(8) -0.012(7) 0.051(7) 0.013(7)
C37 0.059(5) 0.099(7) 0.059(6) -0.013(5) 0.016(4) 0.013(5)
C38A 0.063(5) 0.070(6) 0.097(7) -0.026(5) -0.017(5) -0.004(4)
C39 0.119(10) 0.086(8) 0.153(12) -0.053(8) -0.056(9) -0.002(7)
C40 0.080(8) 0.109(9) 0.157(12) -0.025(9) -0.003(8) -0.050(7)
C41 0.075(8) 0.152(12) 0.189(15) -0.079(11) 0.024(8) -0.047(8)
C42 0.054(5) 0.101(8) 0.127(9) -0.040(7) -0.002(6) -0.021(5)

loop_
_geom_bond_atom_site_label_1
_geom_bond_atom_site_label_2
_geom_bond_distance
_geom_bond_site_symmetry_2
_geom_bond_publ_flag
Fe1 O1 1.933(4) . ?
Fe1 O6 1.985(4) . ?
Fe1 O3 2.000(4) . ?
Fe1 O19 2.002(4) 6_564 ?
Fe1 O14 2.035(4) . ?
Fe1 N1 2.170(5) . ?
Fe2 O1 1.925(4) . ?
Fe2 O7 1.981(4) . ?
Fe2 O10 1.984(4) . ?
Fe2 O18 2.028(4) 6_564 ?
Fe2 O16 2.046(4) 12_766 ?
Fe2 N2 2.212(5) . ?
Fe3 O1 1.917(4) . ?
Fe3 O11 1.972(4) . ?
Fe3 O2 2.000(5) . ?
Fe3 O17 2.011(4) 12_766 ?
Fe3 O15 2.026(4) . ?
Fe3 N3 2.199(6) . ?
S1 O5 1.444(5) . ?
S1 O4 1.444(5) . ?
S1 O2 1.472(5) . ?
S1 O3 1.497(5) . ?
S2 O9 1.443(5) . ?
S2 O8 1.446(5) . ?
S2 O6 1.489(4) . ?
S2 O7 1.504(5) . ?
S3 O13 1.426(6) . ?
S3 O12 1.442(5) . ?
S3 O10 1.485(5) . ?
S3 O11 1.497(5) . ?
O14 C13 1.255(7) . ?
O15 C13 1.259(8) . ?
O16 C20 1.259(7) . ?
O16 Fe2 2.046(4) 15_565 ?
O17 C20 1.244(7) . ?
O17 Fe3 2.011(4) 15_565 ?
O18 C27 1.252(7) . ?
O18 Fe2 2.028(4) 6_564 ?
O19 C27 1.255(7) . ?
O19 Fe1 2.002(4) 6_564 ?
N1 C32 1.328(9) . ?
N1 C28 1.343(9) . ?
N2 C37 1.334(9) . ?
N2 C33 1.345(9) . ?
N3 C38A 1.291(10) . ?
N3 C42 1.326(11) . ?
C1 C6 1.384(9) . ?
C1 C2 1.402(9) . ?
C1 C7 1.499(9) . ?
C2 C3 1.402(9) . ?
C2 H2 0.9300 . ?
C3 C4 1.401(9) . ?
C3 C14 1.500(9) . ?
C4 C5 1.405(9) . ?
C4 H4 0.9300 . ?
C5 C6 1.407(9) . ?
C5 C21 1.495(7) . ?
C6 H6 0.9300 . ?
C7 C8 1.354(10) . ?
C7 C12 1.385(10) . ?
C8 C9 1.374(10) . ?
C8 H8 0.9300 . ?
C9 C10 1.369(10) . ?
C9 H9 0.9300 . ?
C10 C11 1.377(9) . ?
C10 C13 1.496(8) . ?
C11 C12 1.369(9) . ?
C11 H11 0.9300 . ?
C12 H12 0.9300 . ?
C14 C15 1.367(9) . ?
C14 C19 1.386(9) . ?
C15 C16A 1.379(9) . ?
C15 H15 0.9300 . ?
C16A C17 1.365(9) . ?
C16A H16 0.9300 . ?
C17 C18 1.380(9) . ?
C17 C20 1.492(9) . ?
C18 C19 1.379(10) . ?
C18 H18 0.9300 . ?
C19 H19 0.9300 . ?
C21 C22 1.3900 . ?
C21 C26 1.3900 . ?
C22 C23 1.3900 . ?
C22 H22 0.9300 . ?
C23 C24 1.3900 . ?
C23 H23 0.9300 . ?
C24 C25 1.3900 . ?
C24 C27 1.519(7) . ?
C25 C26 1.3900 . ?
C25 H25 0.9300 . ?
C26 H26 0.9300 . ?
C28 C29 1.375(11) . ?
C28 H28 0.9300 . ?
C29 C30 1.347(14) . ?
C29 H29 0.9300 . ?
C30 C31 1.385(13) . ?
C30 H30 0.9300 . ?
C31 C32 1.379(11) . ?
C31 H31 0.9300 . ?
C32 H32 0.9300 . ?
C33 C34 1.389(11) . ?
C33 H33 0.9300 . ?
C34 C35A 1.306(15) . ?
C34 H34 0.9300 . ?
C35A C36 1.410(16) . ?
C35A H35 0.9300 . ?
C36 C37 1.395(12) . ?
C36 H36 0.9300 . ?
C37 H37B 0.9300 . ?
C38A C39 1.418(13) . ?
C38A H38 0.9300 . ?
C39 C40 1.371(15) . ?
C39 H39 0.9300 . ?
C40 C41 1.348(16) . ?
C40 H40 0.9300 . ?
C41 C42 1.383(13) . ?
C41 H41 0.9300 . ?
C42 H42 0.9300 . ?
O5S O4S 1.43(3) 6_454 ?
O5S O4S 1.43(3) . ?
O13S O15S 1.27(3) . ?
O13S O12S 1.45(2) . ?
O13S O14S 1.428(17) . ?
O14S O15S 1.35(3) . ?
O14S O16S 1.60(2) . ?
O12S O15S 1.29(3) . ?
O16S O15S 1.09(3) . ?
O16S O17S 1.72(3) . ?
O8S O7S 1.47(5) . ?
O8S O9S 1.70(5) . ?
O9S O7S 1.68(5) . ?
N1P C1P 1.31(6) . ?
N1P C1P 1.31(6) 6_554 ?
C1P C2P 1.64(6) . ?
C2P C3P 1.38(4) . ?
C3P C2P 1.38(5) 6_554 ?
O1D C1D 1.68(4) . ?
C3D N1D 1.18(4) . ?
C1D C2D 1.47(4) . ?
C1D N1D 1.83(5) . ?
O10S O11S 1.62(6) . ?
O18S O20S 1.34(6) . ?
O18S O19S 1.43(5) . ?
O19S O21S 1.39(4) . ?
